data_4123756
loop_
_publ_author_name
'Robinson, Jerome R.'
'Gu, Jun'
'Carroll, Patrick J.'
'Schelter, Eric J.'
'Walsh, Patrick J.'

_publ_section_title
;
 Exchange Processes in Shibasaki's Rare Earth Alkali Metal BINOLate
 Frameworks and Their Relevance in Multifunctional Asymmetric Catalysis.
;
_journal_issue 22
_journal_name_full 'Journal of the American Chemical Society'
_journal_page_first 7135
_journal_page_last 7144
_journal_paper_doi 10.1021/jacs.5b02201
_journal_volume 137
_journal_year 2015
_chemical_formula_sum 'C84 H80 Li3 O11 Pr'
_chemical_formula_weight 1427.21
_space_group_IT_number 19
_symmetry_cell_setting orthorhombic
_symmetry_Int_Tables_number 19
_symmetry_space_group_name_Hall 'P 2ac 2ab'
_symmetry_space_group_name_H-M 'P 21 21 21'
_atom_sites_solution_hydrogens geom
_atom_sites_solution_primary direct
_audit_creation_method SHELXL-97
_cell_angle_alpha 90.00
_cell_angle_beta 90.00
_cell_angle_gamma 90.00
_cell_formula_units_Z 4
_cell_length_a 11.5108(5)
_cell_length_b 14.3754(6)
_cell_length_c 43.5215(18)
_cell_measurement_temperature 143(1)
_cell_volume 7201.6(5)
_computing_data_collection 'Bruker APEX2'
_computing_data_reduction 'Bruker SAINT'
_computing_structure_refinement 'SHELXL-97 (Sheldrick, 2008)'
_computing_structure_solution 'SHELXS-97 (Sheldrick, 2008)'
_diffrn_ambient_temperature 143(1)
_diffrn_measured_fraction_theta_full 0.996
_diffrn_measured_fraction_theta_max 0.996
_diffrn_measurement_device 'CCD Area Detector'
_diffrn_measurement_device_type 'Bruker APEXII'
_diffrn_measurement_method 'phi and omega scans'
_diffrn_radiation_monochromator graphite
_diffrn_radiation_source 'sealed tube'
_diffrn_radiation_type MoK\a
_diffrn_radiation_wavelength 0.71073
_diffrn_reflns_av_R_equivalents 0.0292
_diffrn_reflns_av_sigmaI/netI 0.0353
_diffrn_reflns_limit_h_max 14
_diffrn_reflns_limit_h_min -14
_diffrn_reflns_limit_k_max 18
_diffrn_reflns_limit_k_min -18
_diffrn_reflns_limit_l_max 54
_diffrn_reflns_limit_l_min -56
_diffrn_reflns_number 63061
_diffrn_reflns_theta_full 27.54
_diffrn_reflns_theta_max 27.54
_diffrn_reflns_theta_min 1.83
_exptl_absorpt_coefficient_mu 0.738
_exptl_absorpt_correction_T_max 0.7456
_exptl_absorpt_correction_T_min 0.6486
_exptl_absorpt_correction_type multi-scan
_exptl_absorpt_process_details '(SADABS; Sheldrick, 2007)'
_exptl_crystal_density_diffrn 1.316
_exptl_crystal_density_method 'not measured'
_exptl_crystal_description prism
_exptl_crystal_F_000 2960
_exptl_crystal_size_max 0.50
_exptl_crystal_size_mid 0.25
_exptl_crystal_size_min 0.20
_refine_diff_density_max 0.891
_refine_diff_density_min -1.374
_refine_diff_density_rms 0.060
_refine_ls_abs_structure_details 'Flack H D (1983), Acta Cryst. A39, 876-881'
_refine_ls_abs_structure_Flack 0.010(7)
_refine_ls_extinction_method none
_refine_ls_goodness_of_fit_ref 1.141
_refine_ls_hydrogen_treatment constr
_refine_ls_matrix_type full
_refine_ls_number_parameters 911
_refine_ls_number_reflns 16482
_refine_ls_number_restraints 115
_refine_ls_restrained_S_all 1.149
_refine_ls_R_factor_all 0.0384
_refine_ls_R_factor_gt 0.0351
_refine_ls_shift/su_max 0.002
_refine_ls_shift/su_mean 0.000
_refine_ls_structure_factor_coef Fsqd
_refine_ls_weighting_details 'calc w=1/[\s^2^(Fo^2^)+(0.0216P)^2^+4.6390P] where P=(Fo^2^+2Fc^2^)/3'
_refine_ls_weighting_scheme calc
_refine_ls_wR_factor_gt 0.0734
_refine_ls_wR_factor_ref 0.0745
_reflns_number_gt 15634
_reflns_number_total 16482
_reflns_threshold_expression >2sigma(I)
_cod_data_source_file ja5b02201_si_002.cif
_cod_data_source_block shelxl
_cod_depositor_comments
;
The following automatic conversions were performed:
'_atom_site_symetry_multiplicity' tag replaced with
'_atom_site_symmetry_multiplicity' tag as specified in the
replacement file
'/usr/data/users/saulius/crontab/automatic-downloads/rss-feeds/ACS/lib/lists/replacement-tags.lst'.

Automatic conversion script
Id: cif_correct_tags 3376 2015-05-07 07:48:27Z andrius 

 Adding full bibliography for 4123756.cif.
;
_cod_original_sg_symbol_H-M 'P 21 21 21 '
_cod_database_code 4123756

loop_
_symmetry_equiv_pos_as_xyz
'x, y, z'
'x+1/2, -y+1/2, -z'
'-x, y+1/2, -z+1/2'
'-x+1/2, -y, z+1/2'

loop_
_atom_site_label
_atom_site_type_symbol
_atom_site_fract_x
_atom_site_fract_y
_atom_site_fract_z
_atom_site_U_iso_or_equiv
_atom_site_adp_type
_atom_site_occupancy
_atom_site_symmetry_multiplicity
_atom_site_calc_flag
_atom_site_refinement_flags
_atom_site_disorder_assembly
_atom_site_disorder_group
Pr1 Pr 0.361217(14) 0.528226(10) 0.367477(3) 0.02506(4) Uani 1 1 d . . .
O1 O 0.3503(2) 0.37761(14) 0.34368(4) 0.0320(5) Uani 1 1 d . . .
O2 O 0.19624(18) 0.54520(14) 0.33406(5) 0.0295(5) Uani 1 1 d . . .
O3 O 0.3485(2) 0.68873(13) 0.34815(4) 0.0268(4) Uani 1 1 d . . .
O4 O 0.25052(18) 0.61045(14) 0.40598(5) 0.0292(5) Uani 1 1 d . . .
O5 O 0.49392(19) 0.58198(14) 0.40496(5) 0.0281(4) Uani 1 1 d . . .
O6 O 0.3735(2) 0.40766(13) 0.40442(4) 0.0283(4) Uani 1 1 d . . .
O7 O 0.4983(3) 0.2165(2) 0.37713(7) 0.0721(10) Uani 1 1 d . . .
O8 O 0.1509(3) 0.75693(18) 0.30072(6) 0.0528(6) Uani 1 1 d . . .
O9 O 0.3954(3) 0.7125(2) 0.46496(6) 0.0560(8) Uani 1 1 d . . .
O10 O 0.5353(2) 0.5397(2) 0.33239(5) 0.0416(6) Uani 1 1 d . A .
C1 C 0.3571(3) 0.37407(18) 0.31310(6) 0.0280(6) Uani 1 1 d . . .
C2 C 0.4654(3) 0.3517(2) 0.29908(7) 0.0355(7) Uani 1 1 d . . .
H2 H 0.5281 0.3357 0.3115 0.047 Uiso 1 1 calc R . .
C3 C 0.4799(3) 0.3530(2) 0.26822(7) 0.0369(7) Uani 1 1 d . . .
H3 H 0.5513 0.3364 0.2598 0.049 Uiso 1 1 calc R . .
C4 C 0.3878(3) 0.3792(2) 0.24855(7) 0.0349(8) Uani 1 1 d . . .
C5 C 0.4017(3) 0.3865(3) 0.21624(7) 0.0459(9) Uani 1 1 d . . .
H5 H 0.4727 0.3713 0.2074 0.061 Uiso 1 1 calc R . .
C6 C 0.3132(4) 0.4153(3) 0.19808(7) 0.0522(10) Uani 1 1 d . . .
H6 H 0.3240 0.4196 0.1769 0.069 Uiso 1 1 calc R . .
C7 C 0.2060(4) 0.4387(3) 0.21089(8) 0.0471(9) Uani 1 1 d . . .
H7 H 0.1463 0.4597 0.1983 0.063 Uiso 1 1 calc R . .
C8 C 0.1881(3) 0.4307(2) 0.24219(7) 0.0357(7) Uani 1 1 d . . .
H8 H 0.1158 0.4457 0.2504 0.048 Uiso 1 1 calc R . .
C9 C 0.2776(3) 0.4003(2) 0.26190(7) 0.0308(7) Uani 1 1 d . . .
C10 C 0.2617(3) 0.3932(2) 0.29452(7) 0.0266(6) Uani 1 1 d . . .
C11 C 0.1435(3) 0.40450(19) 0.30829(6) 0.0293(6) Uani 1 1 d . . .
C12 C 0.0569(3) 0.3347(2) 0.30311(7) 0.0348(7) Uani 1 1 d . . .
C13 C 0.0798(4) 0.2522(2) 0.28616(8) 0.0451(9) Uani 1 1 d . . .
H13 H 0.1528 0.2440 0.2774 0.060 Uiso 1 1 calc R . .
C14 C -0.0026(4) 0.1846(3) 0.28240(10) 0.0595(11) Uani 1 1 d . . .
H14 H 0.0158 0.1303 0.2719 0.079 Uiso 1 1 calc R . .
C15 C -0.1147(4) 0.1967(3) 0.29433(10) 0.0668(13) Uani 1 1 d . . .
H15 H -0.1716 0.1519 0.2910 0.089 Uiso 1 1 calc R . .
C16 C -0.1393(4) 0.2745(3) 0.31077(10) 0.0596(10) Uani 1 1 d . . .
H16 H -0.2134 0.2817 0.3189 0.079 Uiso 1 1 calc R . .
C17 C -0.0560(3) 0.3448(3) 0.31589(9) 0.0418(9) Uani 1 1 d . . .
C18 C -0.0790(3) 0.4232(3) 0.33455(9) 0.0465(9) Uani 1 1 d . . .
H18 H -0.1524 0.4307 0.3431 0.062 Uiso 1 1 calc R . .
C19 C 0.0041(3) 0.4874(2) 0.34010(7) 0.0385(8) Uani 1 1 d . . .
H19 H -0.0133 0.5379 0.3526 0.051 Uiso 1 1 calc R . .
C20 C 0.1178(2) 0.4800(2) 0.32726(6) 0.0290(6) Uani 1 1 d . . .
C21 C 0.3820(2) 0.75706(17) 0.36685(7) 0.0256(6) Uani 1 1 d . . .
C22 C 0.4972(3) 0.7918(2) 0.36421(8) 0.0323(7) Uani 1 1 d . . .
H22 H 0.5466 0.7669 0.3494 0.043 Uiso 1 1 calc R . .
C23 C 0.5367(3) 0.8608(2) 0.38290(8) 0.0351(7) Uani 1 1 d . . .
H23 H 0.6116 0.8836 0.3802 0.047 Uiso 1 1 calc R . .
C24 C 0.4656(3) 0.8983(2) 0.40635(7) 0.0330(7) Uani 1 1 d . . .
C25 C 0.5067(3) 0.9666(3) 0.42728(8) 0.0440(8) Uani 1 1 d . . .
H25 H 0.5822 0.9889 0.4252 0.059 Uiso 1 1 calc R . .
C26 C 0.4386(4) 1.0000(3) 0.45016(9) 0.0504(10) Uani 1 1 d . . .
H26 H 0.4678 1.0438 0.4638 0.067 Uiso 1 1 calc R . .
C27 C 0.3232(3) 0.9681(3) 0.45320(7) 0.0425(8) Uani 1 1 d . . .
H27 H 0.2759 0.9920 0.4686 0.056 Uiso 1 1 calc R . .
C28 C 0.2809(3) 0.9022(2) 0.43355(8) 0.0338(7) Uani 1 1 d . . .
H28 H 0.2053 0.8808 0.4361 0.045 Uiso 1 1 calc R . .
C29 C 0.3501(3) 0.86565(19) 0.40930(6) 0.0277(6) Uani 1 1 d . . .
C30 C 0.3079(3) 0.7956(2) 0.38879(7) 0.0259(6) Uani 1 1 d . . .
C31 C 0.1860(3) 0.7618(2) 0.39101(7) 0.0273(6) Uani 1 1 d . . .
C32 C 0.0902(3) 0.8212(2) 0.38403(7) 0.0322(7) Uani 1 1 d . . .
C33 C 0.1043(3) 0.9125(2) 0.37252(7) 0.0386(8) Uani 1 1 d . . .
H33 H 0.1789 0.9360 0.3699 0.051 Uiso 1 1 calc R . .
C34 C 0.0111(3) 0.9673(3) 0.36504(8) 0.0478(8) Uani 1 1 d . . .
H34 H 0.0231 1.0266 0.3571 0.064 Uiso 1 1 calc R . .
C35 C -0.1024(3) 0.9343(3) 0.36935(9) 0.0494(9) Uani 1 1 d . . .
H35 H -0.1654 0.9721 0.3646 0.066 Uiso 1 1 calc R . .
C36 C -0.1205(3) 0.8478(3) 0.38040(8) 0.0458(9) Uani 1 1 d . . .
H36 H -0.1962 0.8265 0.3830 0.061 Uiso 1 1 calc R . .
C37 C -0.0263(3) 0.7888(3) 0.38809(8) 0.0374(8) Uani 1 1 d . . .
C38 C -0.0433(3) 0.6975(3) 0.39958(8) 0.0393(8) Uani 1 1 d . . .
H38 H -0.1183 0.6759 0.4032 0.052 Uiso 1 1 calc R . .
C39 C 0.0483(3) 0.6416(2) 0.40530(8) 0.0360(7) Uani 1 1 d . . .
H39 H 0.0344 0.5818 0.4126 0.048 Uiso 1 1 calc R . .
C40 C 0.1653(3) 0.6701(2) 0.40072(7) 0.0277(7) Uani 1 1 d . . .
C41 C 0.5799(2) 0.5294(2) 0.41647(6) 0.0252(5) Uani 1 1 d . . .
C42 C 0.6911(3) 0.5346(2) 0.40214(6) 0.0313(6) Uani 1 1 d . . .
H42 H 0.7002 0.5713 0.3847 0.042 Uiso 1 1 calc R . .
C43 C 0.7833(3) 0.4878(2) 0.41324(7) 0.0357(7) Uani 1 1 d . . .
H43 H 0.8550 0.4934 0.4036 0.047 Uiso 1 1 calc R . .
C44 C 0.7726(3) 0.4302(2) 0.43943(8) 0.0334(7) Uani 1 1 d . . .
C45 C 0.8691(4) 0.3825(3) 0.45246(9) 0.0480(8) Uani 1 1 d . . .
H45 H 0.9426 0.3908 0.4440 0.064 Uiso 1 1 calc R . .
C46 C 0.8560(4) 0.3249(3) 0.47712(10) 0.0564(10) Uani 1 1 d . . .
H46 H 0.9203 0.2950 0.4855 0.075 Uiso 1 1 calc R . .
C47 C 0.7466(4) 0.3111(3) 0.48967(10) 0.0553(11) Uani 1 1 d . . .
H47 H 0.7380 0.2708 0.5062 0.074 Uiso 1 1 calc R . .
C48 C 0.6507(3) 0.3557(2) 0.47813(8) 0.0415(8) Uani 1 1 d . . .
H48 H 0.5783 0.3445 0.4868 0.055 Uiso 1 1 calc R . .
C49 C 0.6600(3) 0.4189(2) 0.45316(7) 0.0302(7) Uani 1 1 d . . .
C50 C 0.5627(2) 0.4700(2) 0.44128(6) 0.0260(5) Uani 1 1 d . . .
C51 C 0.4429(2) 0.45644(19) 0.45367(6) 0.0245(6) Uani 1 1 d . . .
C52 C 0.4142(3) 0.4742(2) 0.48537(6) 0.0280(6) Uani 1 1 d . . .
C53 C 0.4929(3) 0.5178(2) 0.50601(7) 0.0356(7) Uani 1 1 d . . .
H53 H 0.5652 0.5373 0.4990 0.047 Uiso 1 1 calc R . .
C54 C 0.4630(3) 0.5311(3) 0.53615(7) 0.0480(9) Uani 1 1 d . . .
H54 H 0.5153 0.5607 0.5492 0.064 Uiso 1 1 calc R . .
C55 C 0.3575(4) 0.5017(3) 0.54775(7) 0.0503(9) Uani 1 1 d . . .
H55 H 0.3408 0.5084 0.5685 0.067 Uiso 1 1 calc R . .
C56 C 0.2779(3) 0.4628(3) 0.52841(7) 0.0451(8) Uani 1 1 d . . .
H56 H 0.2061 0.4442 0.5361 0.060 Uiso 1 1 calc R . .
C57 C 0.3029(3) 0.4502(2) 0.49680(7) 0.0323(7) Uani 1 1 d . . .
C58 C 0.2183(3) 0.4164(3) 0.47636(7) 0.0370(8) Uani 1 1 d . . .
H58 H 0.1448 0.4010 0.4836 0.049 Uiso 1 1 calc R . .
C59 C 0.2431(3) 0.4061(2) 0.44619(7) 0.0335(7) Uani 1 1 d . . .
H59 H 0.1845 0.3876 0.4328 0.045 Uiso 1 1 calc R . .
C60 C 0.3558(3) 0.42272(18) 0.43439(6) 0.0248(5) Uani 1 1 d . . .
C61 C 0.5165(6) 0.1368(4) 0.35878(14) 0.096(2) Uani 1 1 d . . .
H61a H 0.5459 0.0867 0.3715 0.128 Uiso 1 1 calc R . .
H61b H 0.5746 0.1505 0.3433 0.128 Uiso 1 1 calc R . .
C62 C 0.4102(7) 0.1070(4) 0.34387(15) 0.126(3) Uani 1 1 d . . .
H62a H 0.4256 0.0533 0.3314 0.190 Uiso 1 1 calc R . .
H62b H 0.3812 0.1563 0.3311 0.190 Uiso 1 1 calc R . .
H62c H 0.3533 0.0917 0.3592 0.190 Uiso 1 1 calc R . .
C63 C 0.6053(8) 0.2531(5) 0.3907(2) 0.188(6) Uani 1 1 d . . .
H63a H 0.6503 0.2779 0.3737 0.249 Uiso 1 1 calc R . .
H63b H 0.5821 0.3062 0.4030 0.249 Uiso 1 1 calc R . .
C64 C 0.6754(8) 0.2079(5) 0.4069(2) 0.169(5) Uani 1 1 d . . .
H64a H 0.7389 0.2474 0.4127 0.253 Uiso 1 1 calc R . .
H64b H 0.7044 0.1561 0.3953 0.253 Uiso 1 1 calc R . .
H64c H 0.6365 0.1857 0.4250 0.253 Uiso 1 1 calc R . .
C65 C 0.0353(4) 0.7904(3) 0.29638(11) 0.0643(13) Uani 1 1 d . . .
H65a H 0.0220 0.8042 0.2749 0.085 Uiso 1 1 calc R . .
H65b H 0.0234 0.8469 0.3082 0.085 Uiso 1 1 calc R . .
C66 C -0.0465(4) 0.7166(4) 0.30695(13) 0.0733(14) Uani 1 1 d . . .
H66a H -0.1250 0.7375 0.3043 0.110 Uiso 1 1 calc R . .
H66b H -0.0328 0.7036 0.3283 0.110 Uiso 1 1 calc R . .
H66c H -0.0342 0.6611 0.2951 0.110 Uiso 1 1 calc R . .
C67 C 0.2387(5) 0.8101(3) 0.28436(12) 0.0717(14) Uani 1 1 d . . .
H67a H 0.3118 0.7767 0.2853 0.095 Uiso 1 1 calc R . .
H67b H 0.2163 0.8148 0.2629 0.095 Uiso 1 1 calc R . .
C68 C 0.2557(6) 0.9029(4) 0.29655(15) 0.0953(19) Uani 1 1 d . . .
H68a H 0.3143 0.9343 0.2848 0.143 Uiso 1 1 calc R . .
H68b H 0.2799 0.8989 0.3176 0.143 Uiso 1 1 calc R . .
H68c H 0.1841 0.9370 0.2953 0.143 Uiso 1 1 calc R . .
C69 C 0.3322(4) 0.7259(3) 0.48740(8) 0.0487(10) Uani 1 1 d . . .
C70 C 0.2238(5) 0.6801(3) 0.49116(10) 0.0666(12) Uani 1 1 d . . .
H70 H 0.1935 0.6447 0.4752 0.089 Uiso 1 1 calc R . .
C71 C 0.1642(5) 0.6876(4) 0.51789(14) 0.0891(17) Uani 1 1 d . . .
H71 H 0.1009 0.6485 0.5210 0.119 Uiso 1 1 calc R . .
C72 C 0.1943(6) 0.7541(5) 0.54223(12) 0.0926(19) Uani 1 1 d . . .
H72a H 0.2314 0.7212 0.5590 0.123 Uiso 1 1 calc R . .
H72b H 0.1238 0.7824 0.5501 0.123 Uiso 1 1 calc R . .
C73 C 0.2731(5) 0.8278(4) 0.53088(10) 0.0724(15) Uani 1 1 d . . .
H73a H 0.2292 0.8710 0.5183 0.096 Uiso 1 1 calc R . .
H73b H 0.3042 0.8619 0.5482 0.096 Uiso 1 1 calc R . .
C74 C 0.3699(5) 0.7894(3) 0.51263(9) 0.0660(12) Uani 1 1 d . . .
H74a H 0.4217 0.7557 0.5262 0.088 Uiso 1 1 calc R . .
H74b H 0.4135 0.8406 0.5038 0.088 Uiso 1 1 calc R . .
C75 C 0.5589(3) 0.5656(3) 0.30641(8) 0.0427(8) Uani 1 1 d DU . .
C76 C 0.6780(5) 0.5515(6) 0.29380(14) 0.0558(18) Uani 0.65 1 d PDU A 1
H76a H 0.7316 0.5773 0.3087 0.074 Uiso 0.65 1 calc PR A 1
H76b H 0.6915 0.4849 0.2935 0.074 Uiso 0.65 1 calc PR A 1
C77 C 0.7123(7) 0.5851(6) 0.26521(15) 0.081(2) Uani 0.65 1 d PDU A 1
H77a H 0.7521 0.5354 0.2545 0.108 Uiso 0.65 1 calc PR A 1
H77b H 0.7685 0.6344 0.2686 0.108 Uiso 0.65 1 calc PR A 1
C76' C 0.6814(9) 0.5974(12) 0.3013(3) 0.069(3) Uani 0.35 1 d PDU A 2
H76a' H 0.6994 0.6474 0.3155 0.092 Uiso 0.35 1 calc PR A 2
H76' H 0.7343 0.5463 0.3054 0.092 Uiso 0.35 1 calc PR A 2
C77' C 0.6986(11) 0.6301(13) 0.2697(2) 0.081(3) Uani 0.35 1 d PDU A 2
H77a' H 0.7152 0.6961 0.2715 0.108 Uiso 0.35 1 calc PR A 2
H77b' H 0.7701 0.6011 0.2628 0.108 Uiso 0.35 1 calc PR A 2
C78 C 0.6197(6) 0.6218(3) 0.24461(10) 0.0878(17) Uani 1 1 d DU . .
H78a H 0.6341 0.6876 0.2414 0.117 Uiso 0.65 1 calc PR A 1
H78b H 0.6275 0.5914 0.2248 0.117 Uiso 0.65 1 calc PR A 1
H78a' H 0.6413 0.5684 0.2322 0.117 Uiso 0.35 1 calc PR A 2
H78b' H 0.6257 0.6768 0.2318 0.117 Uiso 0.35 1 calc PR A 2
C79 C 0.5000(6) 0.6112(3) 0.25470(10) 0.0731(14) Uani 1 1 d U A .
H79 H 0.4410 0.6149 0.2402 0.097 Uiso 1 1 calc R . .
C80 C 0.4711(4) 0.5960(3) 0.28468(9) 0.0508(10) Uani 1 1 d U A .
H80 H 0.3950 0.6051 0.2912 0.068 Uiso 1 1 calc R . .
Li1 Li 0.3609(7) 0.3012(4) 0.37892(11) 0.0432(14) Uani 1 1 d . . .
Li2 Li 0.1995(5) 0.6745(4) 0.33253(14) 0.0357(12) Uani 1 1 d . . .
Li3 Li 0.3816(6) 0.6401(5) 0.42939(14) 0.0501(17) Uani 1 1 d . . .
O11 O 0.2237(3) 0.2270(2) 0.38975(7) 0.0673(9) Uani 1 1 d . . .
C81 C 0.1074(5) 0.2403(4) 0.37703(15) 0.099(2) Uani 1 1 d . . .
H81a H 0.0971 0.3053 0.3717 0.132 Uiso 1 1 calc R . .
H81b H 0.1001 0.2041 0.3583 0.132 Uiso 1 1 calc R . .
C82 C 0.0172(7) 0.2128(6) 0.3982(2) 0.145(4) Uani 1 1 d . . .
H82a H -0.0302 0.1632 0.3897 0.193 Uiso 1 1 calc R . .
H82b H -0.0324 0.2650 0.4035 0.193 Uiso 1 1 calc R . .
C83 C 0.0900(9) 0.1772(6) 0.4278(2) 0.146(4) Uani 1 1 d . . .
H83a H 0.0877 0.2225 0.4443 0.195 Uiso 1 1 calc R . .
H83b H 0.0606 0.1181 0.4353 0.195 Uiso 1 1 calc R . .
C84 C 0.2088(7) 0.1674(4) 0.41515(14) 0.0916(19) Uani 1 1 d . . .
H84a H 0.2653 0.1827 0.4309 0.122 Uiso 1 1 calc R . .
H84b H 0.2217 0.1035 0.4089 0.122 Uiso 1 1 calc R . .

loop_
_atom_site_aniso_label
_atom_site_aniso_U_11
_atom_site_aniso_U_22
_atom_site_aniso_U_33
_atom_site_aniso_U_23
_atom_site_aniso_U_13
_atom_site_aniso_U_12
Pr1 0.03187(7) 0.02357(6) 0.01975(6) 0.00065(6) -0.00120(7) 0.00057(7)
O1 0.0464(13) 0.0290(10) 0.0208(9) 0.0017(8) -0.0021(10) 0.0065(11)
O2 0.0346(11) 0.0265(12) 0.0273(10) -0.0014(9) -0.0041(9) -0.0007(9)
O3 0.0335(12) 0.0221(9) 0.0249(9) 0.0011(7) -0.0013(9) -0.0018(9)
O4 0.0311(11) 0.0273(11) 0.0292(11) 0.0001(9) 0.0022(9) 0.0016(9)
O5 0.0329(11) 0.0262(10) 0.0253(10) 0.0023(8) -0.0004(9) -0.0028(9)
O6 0.0410(12) 0.0268(9) 0.0171(8) -0.0005(7) -0.0011(9) -0.0043(10)
O7 0.106(3) 0.0443(16) 0.066(2) -0.0216(14) -0.0333(19) 0.0282(17)
O8 0.0517(16) 0.0504(14) 0.0562(15) 0.0168(12) -0.0049(14) 0.0087(14)
O9 0.075(2) 0.0576(16) 0.0356(13) -0.0159(12) -0.0052(13) 0.0152(15)
O10 0.0411(13) 0.0492(15) 0.0344(12) 0.0045(12) 0.0081(10) 0.0023(13)
C1 0.0433(16) 0.0212(12) 0.0196(11) 0.0006(10) 0.0017(14) 0.0000(15)
C2 0.0411(19) 0.0335(17) 0.0318(16) -0.0051(14) -0.0038(14) 0.0069(15)
C3 0.0398(19) 0.0400(18) 0.0310(16) -0.0074(14) 0.0072(14) 0.0034(15)
C4 0.045(2) 0.0356(16) 0.0243(14) -0.0053(12) 0.0030(13) -0.0035(14)
C5 0.052(2) 0.060(2) 0.0254(15) -0.0030(15) 0.0075(15) -0.0074(18)
C6 0.067(3) 0.071(3) 0.0183(15) -0.0005(16) 0.0036(16) -0.008(2)
C7 0.055(2) 0.058(2) 0.0286(16) 0.0021(15) -0.0103(16) -0.0064(18)
C8 0.0417(18) 0.0401(17) 0.0254(15) -0.0023(13) -0.0023(13) -0.0076(15)
C9 0.0407(18) 0.0287(15) 0.0229(14) -0.0023(12) -0.0027(13) -0.0062(14)
C10 0.0368(17) 0.0197(14) 0.0234(14) -0.0018(11) -0.0005(12) -0.0006(13)
C11 0.0345(15) 0.0288(13) 0.0246(12) 0.0012(11) 0.0003(14) -0.0042(15)
C12 0.045(2) 0.0315(16) 0.0277(15) -0.0036(13) 0.0010(14) -0.0096(15)
C13 0.060(2) 0.0397(19) 0.0360(18) -0.0109(15) 0.0095(17) -0.0135(18)
C14 0.079(3) 0.044(2) 0.055(2) -0.0187(19) 0.008(2) -0.022(2)
C15 0.069(3) 0.060(3) 0.071(3) -0.017(2) 0.005(2) -0.036(2)
C16 0.052(2) 0.060(2) 0.067(2) -0.013(2) 0.009(2) -0.029(2)
C17 0.038(2) 0.043(2) 0.0440(19) -0.0012(16) 0.0023(16) -0.0143(16)
C18 0.0356(19) 0.053(2) 0.051(2) -0.0101(18) 0.0078(17) -0.0061(18)
C19 0.0418(18) 0.0347(18) 0.0389(16) -0.0103(14) 0.0059(14) -0.0024(15)
C20 0.0322(16) 0.0248(13) 0.0299(13) -0.0002(12) -0.0018(11) -0.0026(14)
C21 0.0312(15) 0.0211(11) 0.0244(12) 0.0072(12) -0.0036(14) -0.0016(10)
C22 0.0295(15) 0.0344(15) 0.0332(17) 0.0005(14) 0.0012(14) -0.0011(13)
C23 0.0231(15) 0.0360(18) 0.0464(19) 0.0064(15) -0.0034(14) -0.0071(13)
C24 0.0340(17) 0.0293(15) 0.0359(16) 0.0035(13) -0.0081(13) -0.0054(13)
C25 0.0411(18) 0.0435(18) 0.0474(18) -0.0037(18) -0.0103(15) -0.0160(19)
C26 0.057(2) 0.042(2) 0.052(2) -0.0159(16) -0.0142(19) -0.0087(17)
C27 0.051(2) 0.0391(17) 0.0377(16) -0.0098(17) -0.0047(14) 0.0015(18)
C28 0.0350(17) 0.0274(15) 0.0391(17) -0.0045(14) -0.0013(14) 0.0004(14)
C29 0.0281(15) 0.0237(13) 0.0312(13) 0.0035(11) -0.0062(13) -0.0001(13)
C30 0.0252(15) 0.0239(15) 0.0287(15) 0.0022(12) -0.0034(12) 0.0028(12)
C31 0.0255(14) 0.0283(15) 0.0282(14) -0.0044(12) 0.0005(12) 0.0000(12)
C32 0.0326(16) 0.0336(17) 0.0304(15) -0.0084(13) -0.0043(13) 0.0019(14)
C33 0.0402(18) 0.0335(15) 0.0421(19) -0.0066(14) -0.0095(14) 0.0043(13)
C34 0.062(2) 0.0373(16) 0.0441(17) -0.008(2) -0.0151(17) 0.0117(18)
C35 0.046(2) 0.060(2) 0.0419(18) -0.0200(19) -0.0140(17) 0.0239(16)
C36 0.0309(19) 0.056(2) 0.0500(19) -0.0188(17) -0.0064(15) 0.0116(17)
C37 0.0293(17) 0.043(2) 0.0401(19) -0.0125(16) -0.0012(14) 0.0037(15)
C38 0.0285(16) 0.051(2) 0.0387(18) -0.0067(16) 0.0074(14) -0.0072(15)
C39 0.0336(17) 0.0341(17) 0.0403(18) -0.0020(14) 0.0101(14) -0.0075(14)
C40 0.0278(17) 0.0279(14) 0.0275(14) -0.0060(12) 0.0002(12) -0.0016(12)
C41 0.0299(14) 0.0227(12) 0.0230(12) -0.0027(13) -0.0021(11) -0.0033(14)
C42 0.0345(15) 0.0362(16) 0.0232(13) 0.0011(14) 0.0026(11) -0.0118(15)
C43 0.0279(15) 0.0400(19) 0.0392(16) -0.0067(14) 0.0035(13) -0.0072(14)
C44 0.0285(16) 0.0319(16) 0.0398(17) -0.0054(14) -0.0009(13) 0.0033(13)
C45 0.0338(18) 0.053(2) 0.057(2) -0.0040(17) -0.0048(19) 0.0090(19)
C46 0.045(2) 0.058(2) 0.067(2) 0.0093(19) -0.005(2) 0.015(2)
C47 0.066(3) 0.047(2) 0.053(2) 0.0169(19) -0.008(2) 0.013(2)
C48 0.043(2) 0.0394(17) 0.0421(17) 0.0093(14) 0.0015(17) 0.0023(17)
C49 0.0311(18) 0.0290(14) 0.0305(14) -0.0016(12) -0.0038(12) -0.0007(13)
C50 0.0286(14) 0.0256(13) 0.0239(12) -0.0035(13) 0.0015(10) -0.0023(14)
C51 0.0299(14) 0.0212(14) 0.0222(12) 0.0014(11) 0.0012(11) 0.0000(12)
C52 0.0335(14) 0.0267(13) 0.0238(12) -0.0004(13) -0.0015(11) 0.0003(14)
C53 0.0375(17) 0.0412(18) 0.0280(14) -0.0048(14) -0.0048(12) -0.0023(16)
C54 0.055(2) 0.063(2) 0.0261(15) -0.0090(19) -0.0103(14) -0.004(2)
C55 0.060(2) 0.068(3) 0.0228(13) -0.0081(14) 0.0039(17) 0.006(2)
C56 0.0453(19) 0.064(2) 0.0261(14) 0.0004(17) 0.0111(13) -0.002(2)
C57 0.0370(17) 0.0363(18) 0.0235(14) 0.0012(12) 0.0023(12) 0.0016(13)
C58 0.0310(17) 0.049(2) 0.0304(16) 0.0020(15) 0.0081(13) -0.0069(15)
C59 0.0323(17) 0.0402(18) 0.0281(15) 0.0002(14) -0.0008(13) -0.0099(15)
C60 0.0339(15) 0.0202(12) 0.0203(11) 0.0038(10) -0.0047(14) -0.0024(14)
C61 0.137(5) 0.057(3) 0.094(4) -0.038(3) -0.034(4) 0.029(3)
C62 0.194(8) 0.084(4) 0.102(5) -0.052(4) -0.062(5) 0.029(5)
C63 0.207(9) 0.135(6) 0.221(9) -0.129(7) -0.153(8) 0.122(7)
C64 0.168(9) 0.097(5) 0.242(11) -0.072(6) -0.112(8) 0.040(6)
C65 0.069(3) 0.057(3) 0.066(3) 0.002(2) -0.034(2) 0.008(2)
C66 0.062(3) 0.067(3) 0.091(4) -0.005(3) -0.021(3) -0.002(3)
C67 0.075(3) 0.066(3) 0.074(3) 0.021(3) 0.012(3) 0.008(3)
C68 0.102(5) 0.078(4) 0.107(5) 0.003(4) 0.026(4) -0.004(4)
C69 0.072(3) 0.0416(19) 0.0329(17) -0.0048(15) -0.0072(17) 0.0119(19)
C70 0.083(3) 0.069(3) 0.048(2) 0.005(2) -0.010(2) -0.006(3)
C71 0.068(4) 0.107(4) 0.092(4) 0.025(4) -0.004(3) -0.006(3)
C72 0.099(4) 0.130(5) 0.049(3) -0.008(3) 0.017(3) 0.019(4)
C73 0.105(4) 0.068(3) 0.045(2) -0.010(2) 0.007(3) 0.035(3)
C74 0.095(4) 0.059(2) 0.044(2) -0.0174(18) -0.001(3) 0.007(3)
C75 0.042(2) 0.0458(19) 0.0400(18) 0.0010(15) 0.0036(15) -0.0039(16)
C76 0.045(3) 0.078(5) 0.044(3) -0.005(3) 0.012(2) -0.014(3)
C77 0.083(4) 0.108(6) 0.053(4) -0.044(4) 0.035(3) -0.038(4)
C76' 0.054(5) 0.090(9) 0.064(6) -0.008(7) 0.014(5) -0.019(7)
C77' 0.082(6) 0.104(9) 0.058(5) -0.031(6) 0.057(4) -0.029(7)
C78 0.153(5) 0.055(2) 0.055(2) 0.014(2) 0.041(3) 0.027(3)
C79 0.125(4) 0.047(2) 0.047(2) 0.011(2) -0.022(3) -0.014(3)
C80 0.064(2) 0.051(2) 0.0378(19) 0.0045(17) -0.0015(18) 0.011(2)
Li1 0.076(4) 0.030(3) 0.024(2) 0.001(2) -0.015(3) 0.005(3)
Li2 0.035(3) 0.027(3) 0.045(3) 0.002(2) -0.008(2) -0.003(2)
Li3 0.044(4) 0.071(4) 0.036(3) -0.023(3) -0.007(3) 0.006(3)
O11 0.107(3) 0.0470(16) 0.0481(17) 0.0109(14) -0.0191(17) -0.0256(18)
C81 0.107(5) 0.087(4) 0.104(5) 0.043(3) -0.058(4) -0.041(3)
C82 0.112(6) 0.122(7) 0.201(10) -0.096(7) 0.041(7) -0.021(5)
C83 0.172(9) 0.135(7) 0.132(7) 0.022(6) 0.008(7) -0.089(7)
C84 0.130(6) 0.064(3) 0.080(4) 0.030(3) -0.003(4) -0.003(4)

loop_
_atom_type_symbol
_atom_type_description
_atom_type_scat_dispersion_real
_atom_type_scat_dispersion_imag
_atom_type_scat_source
C C 0.0033 0.0016 'International Tables Vol C Tables 4.2.6.8 and 6.1.1.4'
H H 0.0000 0.0000 'International Tables Vol C Tables 4.2.6.8 and 6.1.1.4'
O O 0.0106 0.0060 'International Tables Vol C Tables 4.2.6.8 and 6.1.1.4'
Li Li -0.0003 0.0001 'International Tables Vol C Tables 4.2.6.8 and 6.1.1.4'
Pr Pr -0.2180 2.8214 'International Tables Vol C Tables 4.2.6.8 and 6.1.1.4'

loop_
_geom_angle_atom_site_label_1
_geom_angle_atom_site_label_2
_geom_angle_atom_site_label_3
_geom_angle
O5 Pr1 O6 74.47(7)
O5 Pr1 O1 128.71(8)
O6 Pr1 O1 68.67(6)
O5 Pr1 O2 153.42(7)
O6 Pr1 O2 122.14(7)
O1 Pr1 O2 77.86(8)
O5 Pr1 O4 72.67(7)
O6 Pr1 O4 85.32(7)
O1 Pr1 O4 135.45(8)
O2 Pr1 O4 87.32(7)
O5 Pr1 O3 88.16(7)
O6 Pr1 O3 157.22(6)
O1 Pr1 O3 133.99(6)
O2 Pr1 O3 69.57(7)
O4 Pr1 O3 75.33(7)
O5 Pr1 O10 83.30(7)
O6 Pr1 O10 114.29(8)
O1 Pr1 O10 80.78(9)
O2 Pr1 O10 104.73(7)
O4 Pr1 O10 143.77(8)
O3 Pr1 O10 77.24(8)
O5 Pr1 Li3 36.29(13)
O6 Pr1 Li3 77.78(14)
O1 Pr1 Li3 146.44(15)
O2 Pr1 Li3 121.67(13)
O4 Pr1 Li3 36.38(13)
O3 Pr1 Li3 79.50(14)
O10 Pr1 Li3 115.16(14)
O5 Pr1 Li2 119.33(11)
O6 Pr1 Li2 147.12(12)
O1 Pr1 Li2 110.95(11)
O2 Pr1 Li2 35.39(11)
O4 Pr1 Li2 72.58(12)
O3 Pr1 Li2 35.41(11)
O10 Pr1 Li2 97.55(12)
Li3 Pr1 Li2 96.59(17)
O5 Pr1 Li1 102.68(12)
O6 Pr1 Li1 34.33(10)
O1 Pr1 Li1 34.34(10)
O2 Pr1 Li1 101.00(13)
O4 Pr1 Li1 112.26(13)
O3 Pr1 Li1 168.14(10)
O10 Pr1 Li1 99.02(15)
Li3 Pr1 Li1 112.10(16)
Li2 Pr1 Li1 136.23(16)
C1 O1 Li1 141.6(2)
C1 O1 Pr1 117.46(16)
Li1 O1 Pr1 99.82(17)
C20 O2 Li2 135.0(3)
C20 O2 Pr1 126.66(18)
Li2 O2 Pr1 96.15(19)
C21 O3 Li2 124.9(3)
C21 O3 Pr1 117.72(16)
Li2 O3 Pr1 94.41(18)
C40 O4 Li3 123.0(3)
C40 O4 Pr1 126.05(18)
Li3 O4 Pr1 93.7(2)
C41 O5 Li3 123.3(3)
C41 O5 Pr1 123.33(18)
Li3 O5 Pr1 95.3(2)
C60 O6 Li1 133.6(2)
C60 O6 Pr1 122.31(16)
Li1 O6 Pr1 100.88(17)
C61 O7 C63 113.3(5)
C61 O7 Li1 129.4(4)
C63 O7 Li1 115.5(3)
C65 O8 C67 113.9(3)
C65 O8 Li2 125.4(3)
C67 O8 Li2 118.6(3)
C69 O9 Li3 133.8(4)
C75 O10 Pr1 139.2(2)
O1 C1 C10 121.7(3)
O1 C1 C2 119.1(3)
C10 C1 C2 119.1(2)
C3 C2 C1 121.9(3)
C2 C3 C4 120.8(3)
C3 C4 C5 122.4(3)
C3 C4 C9 118.4(3)
C5 C4 C9 119.2(3)
C6 C5 C4 121.1(3)
C5 C6 C7 120.3(3)
C8 C7 C6 120.4(3)
C7 C8 C9 121.1(3)
C8 C9 C4 117.9(3)
C8 C9 C10 122.1(3)
C4 C9 C10 120.0(3)
C1 C10 C9 119.2(3)
C1 C10 C11 120.5(3)
C9 C10 C11 120.3(3)
C20 C11 C12 119.4(3)
C20 C11 C10 120.9(3)
C12 C11 C10 119.6(3)
C17 C12 C13 117.3(3)
C17 C12 C11 120.2(3)
C13 C12 C11 122.5(3)
C14 C13 C12 121.7(4)
C13 C14 C15 120.4(4)
C16 C15 C14 119.3(4)
C15 C16 C17 122.1(4)
C16 C17 C18 122.3(4)
C16 C17 C12 119.1(4)
C18 C17 C12 118.5(3)
C19 C18 C17 121.0(3)
C18 C19 C20 121.9(3)
O2 C20 C11 122.3(3)
O2 C20 C19 118.7(3)
C11 C20 C19 119.0(3)
O3 C21 C30 122.3(3)
O3 C21 C22 118.7(3)
C30 C21 C22 119.1(3)
C23 C22 C21 121.3(3)
C22 C23 C24 121.1(3)
C23 C24 C29 118.8(3)
C23 C24 C25 122.2(3)
C29 C24 C25 118.9(3)
C26 C25 C24 121.5(3)
C25 C26 C27 119.9(3)
C28 C27 C26 120.1(3)
C27 C28 C29 121.4(3)
C24 C29 C28 118.1(3)
C24 C29 C30 119.7(3)
C28 C29 C30 122.2(3)
C21 C30 C29 119.9(3)
C21 C30 C31 119.4(3)
C29 C30 C31 120.6(3)
C40 C31 C32 119.7(3)
C40 C31 C30 119.1(3)
C32 C31 C30 121.3(3)
C33 C32 C31 122.8(3)
C33 C32 C37 116.9(3)
C31 C32 C37 120.2(3)
C34 C33 C32 121.9(3)
C33 C34 C35 120.2(4)
C36 C35 C34 120.2(3)
C35 C36 C37 121.1(4)
C36 C37 C38 122.1(3)
C36 C37 C32 119.6(4)
C38 C37 C32 118.3(3)
C39 C38 C37 120.5(3)
C38 C39 C40 123.0(3)
O4 C40 C31 122.3(3)
O4 C40 C39 119.5(3)
C31 C40 C39 118.2(3)
O5 C41 C50 122.1(2)
O5 C41 C42 117.9(3)
C50 C41 C42 120.0(3)
C43 C42 C41 121.6(3)
C42 C43 C44 120.9(3)
C43 C44 C45 122.3(3)
C43 C44 C49 118.7(3)
C45 C44 C49 118.9(3)
C46 C45 C44 121.3(4)
C45 C46 C47 119.8(4)
C48 C47 C46 121.3(4)
C47 C48 C49 121.2(4)
C48 C49 C50 123.0(3)
C48 C49 C44 117.3(3)
C50 C49 C44 119.7(3)
C41 C50 C49 118.9(3)
C41 C50 C51 119.5(3)
C49 C50 C51 121.5(3)
C60 C51 C52 118.2(3)
C60 C51 C50 119.5(2)
C52 C51 C50 122.3(2)
C57 C52 C53 117.5(3)
C57 C52 C51 120.0(3)
C53 C52 C51 122.5(3)
C54 C53 C52 120.5(3)
C53 C54 C55 121.9(3)
C56 C55 C54 119.4(3)
C55 C56 C57 121.0(3)
C58 C57 C56 121.2(3)
C58 C57 C52 119.2(3)
C56 C57 C52 119.6(3)
C59 C58 C57 120.4(3)
C58 C59 C60 121.9(3)
O6 C60 C51 122.2(3)
O6 C60 C59 117.8(3)
C51 C60 C59 120.0(3)
O7 C61 C62 111.6(5)
C64 C63 O7 125.6(8)
O8 C65 C66 107.9(4)
C68 C67 O8 113.5(4)
O9 C69 C70 122.5(4)
O9 C69 C74 120.4(4)
C70 C69 C74 117.0(4)
C71 C70 C69 120.4(5)
C70 C71 C72 123.5(5)
C71 C72 C73 111.7(4)
C74 C73 C72 112.1(4)
C73 C74 C69 113.9(5)
O10 C75 C80 122.7(3)
O10 C75 C76 120.3(4)
C80 C75 C76 116.2(4)
O10 C75 C76' 116.2(6)
C80 C75 C76' 117.8(6)
C76 C75 C76' 28.5(6)
C77 C76 C75 122.9(6)
C76 C77 C78 117.2(7)
C77' C76' C75 111.4(10)
C78 C77' C76' 127.3(11)
C77' C78 C79 112.4(6)
C77' C78 C77 27.4(7)
C79 C78 C77 117.3(5)
C80 C79 C78 122.5(5)
C79 C80 C75 120.1(4)
O1 Li1 O6 90.6(2)
O1 Li1 O11 117.3(4)
O6 Li1 O11 111.0(4)
O1 Li1 O7 112.0(4)
O6 Li1 O7 117.0(4)
O11 Li1 O7 108.4(3)
O1 Li1 Pr1 45.83(13)
O6 Li1 Pr1 44.79(12)
O11 Li1 Pr1 125.0(3)
O7 Li1 Pr1 126.6(3)
O3 Li2 O2 96.6(3)
O3 Li2 O8 118.0(3)
O2 Li2 O8 129.9(3)
O3 Li2 Pr1 50.18(14)
O2 Li2 Pr1 48.46(15)
O8 Li2 Pr1 157.9(3)
O4 Li3 O5 98.4(3)
O4 Li3 O9 130.2(4)
O5 Li3 O9 131.3(4)
O4 Li3 Pr1 49.96(15)
O5 Li3 Pr1 48.44(14)
O9 Li3 Pr1 176.9(4)
C84 O11 C81 105.4(5)
C84 O11 Li1 128.0(4)
C81 O11 Li1 125.1(3)
C82 C81 O11 112.4(6)
C81 C82 C83 102.8(6)
C84 C83 C82 102.3(6)
O11 C84 C83 110.2(6)

loop_
_geom_bond_atom_site_label_1
_geom_bond_atom_site_label_2
_geom_bond_distance
Pr1 O5 2.365(2)
Pr1 O6 2.3683(18)
Pr1 O1 2.403(2)
Pr1 O2 2.404(2)
Pr1 O4 2.414(2)
Pr1 O3 2.4603(18)
Pr1 O10 2.525(2)
Pr1 Li3 3.147(6)
Pr1 Li2 3.194(6)
Pr1 Li1 3.301(5)
O1 C1 1.335(3)
O1 Li1 1.890(5)
O2 C20 1.335(3)
O2 Li2 1.860(6)
O3 C21 1.333(3)
O3 Li2 1.856(6)
O4 C40 1.322(4)
O4 Li3 1.870(7)
O5 C41 1.342(4)
O5 Li3 1.871(7)
O6 C60 1.338(3)
O6 Li1 1.896(5)
O7 C61 1.413(5)
O7 C63 1.464(8)
O7 Li1 1.997(8)
O8 C65 1.427(5)
O8 C67 1.454(5)
O8 Li2 1.906(6)
O9 C69 1.232(5)
O9 Li3 1.872(6)
O10 C75 1.221(4)
C1 C10 1.391(5)
C1 C2 1.425(5)
C2 C3 1.353(4)
C3 C4 1.414(5)
C4 C5 1.419(4)
C4 C9 1.428(5)
C5 C6 1.354(5)
C6 C7 1.395(6)
C7 C8 1.383(4)
C8 C9 1.410(5)
C9 C10 1.435(4)
C10 C11 1.496(5)
C11 C20 1.395(4)
C11 C12 1.432(4)
C12 C17 1.420(5)
C12 C13 1.421(5)
C13 C14 1.368(5)
C14 C15 1.401(6)
C15 C16 1.357(6)
C16 C17 1.412(5)
C17 C18 1.414(5)
C18 C19 1.351(5)
C19 C20 1.427(4)
C21 C30 1.395(4)
C21 C22 1.422(4)
C22 C23 1.360(5)
C23 C24 1.415(5)
C24 C29 1.416(4)
C24 C25 1.421(5)
C25 C26 1.355(5)
C26 C27 1.411(5)
C27 C28 1.366(5)
C28 C29 1.423(4)
C29 C30 1.431(4)
C30 C31 1.488(4)
C31 C40 1.405(4)
C31 C32 1.427(4)
C32 C33 1.414(5)
C32 C37 1.430(5)
C33 C34 1.370(5)
C34 C35 1.403(5)
C35 C36 1.349(5)
C36 C37 1.417(5)
C37 C38 1.419(5)
C38 C39 1.349(5)
C39 C40 1.421(4)
C41 C50 1.390(4)
C41 C42 1.426(4)
C42 C43 1.346(5)
C43 C44 1.414(5)
C44 C45 1.424(5)
C44 C49 1.436(4)
C45 C46 1.364(5)
C46 C47 1.388(6)
C47 C48 1.372(5)
C48 C49 1.420(4)
C49 C50 1.436(4)
C50 C51 1.493(4)
C51 C60 1.395(4)
C51 C52 1.442(4)
C52 C57 1.418(4)
C52 C53 1.421(4)
C53 C54 1.370(4)
C54 C55 1.382(6)
C55 C56 1.364(5)
C56 C57 1.417(4)
C57 C58 1.406(5)
C58 C59 1.352(4)
C59 C60 1.415(5)
C61 C62 1.450(9)
C63 C64 1.252(10)
C65 C66 1.492(7)
C67 C68 1.449(8)
C69 C70 1.421(7)
C69 C74 1.493(5)
C70 C71 1.355(7)
C71 C72 1.468(8)
C72 C73 1.479(8)
C73 C74 1.476(7)
C75 C80 1.452(5)
C75 C76 1.490(6)
C75 C76' 1.499(9)
C76 C77 1.392(7)
C77 C78 1.490(8)
C76' C77' 1.464(9)
C77' C78 1.427(9)
C78 C79 1.453(8)
C79 C80 1.364(6)
Li1 O11 1.964(8)
O11 C84 1.408(6)
O11 C81 1.461(6)
C81 C82 1.444(10)
C82 C83 1.618(12)
C83 C84 1.481(10)
